data_4119320
loop_
_publ_author_name
'Liam P. Spencer'
'Ping Yang'
'Stefan G. Minasian'
'Robert E. Jilek'
'Enrique R. Batista'
'Kevin S. Boland'
'James M. Boncella'
'Steven D. Conradson'
'David L. Clark'
'Trevor W. Hayton'
'Stosh A. Kozimor'
'Richard L. Martin'
'Molly M. MacInnes'
'Angela C. Olson'
'Brian L. Scott'
'David K. Shuh'
'Marianne P. Wilkerson'

_publ_section_title
;
 Tetrahalide Complexes of the [U(NR)2]2+ Ion: Synthesis, Theory, and
 Chlorine K-Edge X-ray Absorption Spectroscopy
;
_journal_name_full 'Journal of the American Chemical Society'
_journal_page_first 2279
_journal_page_last 2290
_journal_paper_doi 10.1021/ja310575j
_journal_volume 135
_journal_year 2013
_chemical_formula_sum 'C18 H38 I4 N2 O4 U'
_chemical_formula_weight 1092.13
_chemical_name_systematic
; 
 ? 
;
_space_group_IT_number 62
_symmetry_cell_setting orthorhombic
_symmetry_space_group_name_Hall '-P 2ac 2n'
_symmetry_space_group_name_H-M 'P n m a'
_atom_sites_solution_hydrogens geom
_atom_sites_solution_primary direct
_atom_sites_solution_secondary difmap
_audit_creation_method SHELXL-97
_cell_angle_alpha 90.00
_cell_angle_beta 90.00
_cell_angle_gamma 90.00
_cell_formula_units_Z 4
_cell_length_a 15.5439(14)
_cell_length_b 22.655(2)
_cell_length_c 8.2238(7)
_cell_measurement_temperature 141(1)
_cell_volume 2896.0(4)
_computing_cell_refinement 'SAINT+, v. 7.06 (Bruker AXS, 2001)'
_computing_data_collection 'APEX II, v. 1.08 (Bruker AXS, 2003)'
_computing_data_reduction 'SAINT+, v. 7.06 (Bruker AXS, 2001)'
_computing_molecular_graphics 'SHELXTL, v. 6.10, (Bruker AXS, 2000)'
_computing_publication_material 'SHELXTL, v. 6.10, (Bruker AXS, 2000)'
_computing_structure_refinement 'SHELXL-97 (Sheldrick, 1997)'
_computing_structure_solution 'SHELXS-97 (Sheldrick, 1990)'
_diffrn_ambient_temperature 141(1)
_diffrn_measured_fraction_theta_full 1.000
_diffrn_measured_fraction_theta_max 0.956
_diffrn_measurement_device_type 'Bruker D8 with APEXII CCD'
_diffrn_measurement_method '\w scans'
_diffrn_radiation_monochromator graphite
_diffrn_radiation_source 'fine-focus sealed tube'
_diffrn_radiation_type MoK\a
_diffrn_radiation_wavelength 0.71073
_diffrn_reflns_av_R_equivalents 0.0507
_diffrn_reflns_av_sigmaI/netI 0.0293
_diffrn_reflns_limit_h_max 20
_diffrn_reflns_limit_h_min -19
_diffrn_reflns_limit_k_max 29
_diffrn_reflns_limit_k_min -28
_diffrn_reflns_limit_l_max 10
_diffrn_reflns_limit_l_min -10
_diffrn_reflns_number 30654
_diffrn_reflns_theta_full 25.00
_diffrn_reflns_theta_max 28.30
_diffrn_reflns_theta_min 2.62
_diffrn_standards_decay_% 0
_diffrn_standards_interval_count 0
_diffrn_standards_interval_time 0
_diffrn_standards_number 0
_exptl_absorpt_coefficient_mu 9.892
_exptl_absorpt_correction_T_max 0.5883
_exptl_absorpt_correction_T_min 0.1999
_exptl_absorpt_correction_type multi-scan
_exptl_absorpt_process_details 'SADABS 2.03 (Sheldrick, 2001)'
_exptl_crystal_density_diffrn 2.505
_exptl_crystal_F_000 1984
_exptl_crystal_size_max 0.24
_exptl_crystal_size_mid 0.14
_exptl_crystal_size_min 0.06
_refine_diff_density_max 1.014
_refine_diff_density_min -0.866
_refine_diff_density_rms 0.154
_refine_ls_extinction_method none
_refine_ls_goodness_of_fit_ref 0.943
_refine_ls_hydrogen_treatment constr
_refine_ls_matrix_type full
_refine_ls_number_parameters 144
_refine_ls_number_reflns 3523
_refine_ls_number_restraints 0
_refine_ls_restrained_S_all 0.943
_refine_ls_R_factor_all 0.0349
_refine_ls_R_factor_gt 0.0239
_refine_ls_shift/su_max 0.001
_refine_ls_shift/su_mean 0.000
_refine_ls_structure_factor_coef Fsqd
_refine_ls_weighting_details 'calc w=1/[\s^2^(Fo^2^)+(0.0376P)^2^+0.0000P] where P=(Fo^2^+2Fc^2^)/3'
_refine_ls_weighting_scheme calc
_refine_ls_wR_factor_gt 0.0551
_refine_ls_wR_factor_ref 0.0600
_reflns_number_gt 2957
_reflns_number_total 3523
_reflns_threshold_expression >2sigma(I)
_cod_data_source_file ja310575j_si_002_3.cif
_cod_data_source_block apx423a
_cod_database_code 4119320

loop_
_symmetry_equiv_pos_as_xyz
'x, y, z'
'-x+1/2, -y, z+1/2'
'-x, y+1/2, -z'
'x+1/2, -y+1/2, -z+1/2'
'-x, -y, -z'
'x-1/2, y, -z-1/2'
'x, -y-1/2, z'
'-x-1/2, y-1/2, z-1/2'

loop_
_atom_site_label
_atom_site_type_symbol
_atom_site_fract_x
_atom_site_fract_y
_atom_site_fract_z
_atom_site_U_iso_or_equiv
_atom_site_adp_type
_atom_site_occupancy
_atom_site_symmetry_multiplicity
_atom_site_calc_flag
_atom_site_refinement_flags
U1 U 0.771865(13) 0.2500 0.17822(2) 0.01589(7) Uani 1 2 d S
I1 I 0.581163(19) 0.402430(13) 0.67166(4) 0.02856(9) Uani 1 1 d .
I2 I 0.5000 0.5000 0.5000 0.02137(10) Uani 1 2 d S
I3 I 0.65157(3) 0.2500 -0.12036(5) 0.02409(10) Uani 1 2 d S
N1 N 0.6800(3) 0.2500 0.3174(5) 0.0177(10) Uani 1 2 d S
N2 N 0.8652(3) 0.2500 0.0403(6) 0.0206(10) Uani 1 2 d S
O1 O 0.74091(17) 0.35543(13) 0.1262(3) 0.0201(6) Uani 1 1 d .
O2 O 0.84827(17) 0.31336(13) 0.3746(3) 0.0226(6) Uani 1 1 d .
C1 C 0.6002(3) 0.2500 0.4079(8) 0.0232(13) Uani 1 2 d S
H1A H 0.5539 0.2384 0.3376 0.035 Uiso 0.50 1 calc PR
H1B H 0.5894 0.2889 0.4495 0.035 Uiso 0.50 1 calc PR
H1C H 0.6044 0.2227 0.4968 0.035 Uiso 0.50 1 calc PR
C2 C 0.9140(4) 0.2500 -0.1123(7) 0.0278(14) Uani 1 2 d S
H2A H 0.8750 0.2465 -0.2023 0.042 Uiso 0.50 1 calc PR
H2B H 0.9532 0.2173 -0.1130 0.042 Uiso 0.50 1 calc PR
H2C H 0.9457 0.2862 -0.1215 0.042 Uiso 0.50 1 calc PR
C3 C 0.7815(3) 0.39065(19) 0.0013(6) 0.0276(10) Uani 1 1 d .
H3A H 0.7669 0.3757 -0.1057 0.033 Uiso 1 1 calc R
H3B H 0.8436 0.3898 0.0135 0.033 Uiso 1 1 calc R
C4 C 0.7476(3) 0.4534(2) 0.0226(6) 0.0314(11) Uani 1 1 d .
H4A H 0.7285 0.4696 -0.0804 0.038 Uiso 1 1 calc R
H4B H 0.7917 0.4790 0.0675 0.038 Uiso 1 1 calc R
C5 C 0.6724(3) 0.4469(2) 0.1406(6) 0.0307(10) Uani 1 1 d .
H5A H 0.6868 0.4634 0.2459 0.037 Uiso 1 1 calc R
H5B H 0.6217 0.4669 0.0991 0.037 Uiso 1 1 calc R
C6 C 0.6567(3) 0.3823(2) 0.1538(5) 0.0267(10) Uani 1 1 d .
H6A H 0.6349 0.3722 0.2608 0.032 Uiso 1 1 calc R
H6B H 0.6156 0.3693 0.0725 0.032 Uiso 1 1 calc R
C7 C 0.8003(3) 0.3417(2) 0.5063(6) 0.0371(12) Uani 1 1 d .
H7A H 0.7864 0.3133 0.5905 0.045 Uiso 1 1 calc R
H7B H 0.7472 0.3586 0.4654 0.045 Uiso 1 1 calc R
C8 C 0.8575(3) 0.3886(2) 0.5713(6) 0.0277(10) Uani 1 1 d .
H8A H 0.8908 0.3742 0.6629 0.033 Uiso 1 1 calc R
H8B H 0.8245 0.4227 0.6055 0.033 Uiso 1 1 calc R
C9 C 0.9157(3) 0.4037(2) 0.4281(6) 0.0306(11) Uani 1 1 d .
H9A H 0.8877 0.4306 0.3532 0.037 Uiso 1 1 calc R
H9B H 0.9696 0.4208 0.4642 0.037 Uiso 1 1 calc R
C10 C 0.9290(3) 0.3440(2) 0.3525(6) 0.0330(11) Uani 1 1 d .
H10A H 0.9427 0.3477 0.2379 0.040 Uiso 1 1 calc R
H10B H 0.9755 0.3230 0.4063 0.040 Uiso 1 1 calc R

loop_
_atom_site_aniso_label
_atom_site_aniso_U_11
_atom_site_aniso_U_22
_atom_site_aniso_U_33
_atom_site_aniso_U_23
_atom_site_aniso_U_13
_atom_site_aniso_U_12
U1 0.01259(11) 0.01627(11) 0.01882(12) 0.000 -0.00032(8) 0.000
I1 0.02613(16) 0.02711(17) 0.03242(17) 0.00321(12) 0.00031(12) 0.00516(12)
I2 0.01480(18) 0.0233(2) 0.0260(2) -0.00347(15) 0.00022(14) -0.00118(14)
I3 0.0286(2) 0.0199(2) 0.0238(2) 0.000 -0.00930(16) 0.000
N1 0.014(2) 0.018(2) 0.021(2) 0.000 0.0022(19) 0.000
N2 0.015(2) 0.021(3) 0.026(3) 0.000 0.002(2) 0.000
O1 0.0158(14) 0.0193(15) 0.0253(16) 0.0016(13) 0.0009(12) 0.0000(11)
O2 0.0182(14) 0.0236(16) 0.0260(15) -0.0079(13) -0.0021(12) -0.0025(12)
C1 0.016(3) 0.024(3) 0.030(3) 0.000 0.002(2) 0.000
C2 0.019(3) 0.042(4) 0.023(3) 0.000 0.001(2) 0.000
C3 0.025(2) 0.019(2) 0.039(3) 0.0057(19) 0.0045(19) -0.0029(18)
C4 0.029(2) 0.018(2) 0.047(3) 0.003(2) 0.002(2) -0.0031(19)
C5 0.032(3) 0.020(2) 0.040(3) -0.001(2) 0.006(2) 0.0010(19)
C6 0.021(2) 0.022(2) 0.036(3) 0.0006(19) 0.0078(18) 0.0056(18)
C7 0.042(3) 0.042(3) 0.027(2) -0.011(2) 0.010(2) -0.011(2)
C8 0.028(2) 0.026(2) 0.029(2) -0.0024(19) 0.0019(19) -0.0068(19)
C9 0.027(2) 0.029(3) 0.035(3) -0.002(2) 0.003(2) -0.0075(19)
C10 0.015(2) 0.035(3) 0.049(3) -0.011(2) 0.003(2) -0.004(2)

loop_
_atom_type_symbol
_atom_type_description
_atom_type_scat_dispersion_real
_atom_type_scat_dispersion_imag
_atom_type_scat_source
C C 0.0033 0.0016 'International Tables Vol C Tables 4.2.6.8 and 6.1.1.4'
H H 0.0000 0.0000 'International Tables Vol C Tables 4.2.6.8 and 6.1.1.4'
N N 0.0061 0.0033 'International Tables Vol C Tables 4.2.6.8 and 6.1.1.4'
O O 0.0106 0.0060 'International Tables Vol C Tables 4.2.6.8 and 6.1.1.4'
I I -0.4742 1.8119 'International Tables Vol C Tables 4.2.6.8 and 6.1.1.4'
U U -9.6767 9.6646 'International Tables Vol C Tables 4.2.6.8 and 6.1.1.4'

loop_
_geom_angle_atom_site_label_1
_geom_angle_atom_site_label_2
_geom_angle_atom_site_label_3
_geom_angle
_geom_angle_site_symmetry_1
_geom_angle_site_symmetry_3
N1 U1 N2 179.3(2) . .
N1 U1 O2 88.05(13) . .
N2 U1 O2 91.38(14) . .
N1 U1 O2 88.05(13) . 7_565
N2 U1 O2 91.38(14) . 7_565
O2 U1 O2 71.20(14) . 7_565
N1 U1 O1 87.51(7) . 7_565
N2 U1 O1 92.68(7) . 7_565
O2 U1 O1 140.27(10) . 7_565
O2 U1 O1 69.20(9) 7_565 7_565
N1 U1 O1 87.51(7) . .
N2 U1 O1 92.68(7) . .
O2 U1 O1 69.20(9) . .
O2 U1 O1 140.27(10) 7_565 .
O1 U1 O1 149.82(13) 7_565 .
N1 U1 I3 91.43(14) . .
N2 U1 I3 89.27(15) . .
O2 U1 I3 144.39(7) . .
O2 U1 I3 144.39(7) 7_565 .
O1 U1 I3 75.20(6) 7_565 .
O1 U1 I3 75.20(6) . .
I1 I2 I1 180.0 . 5_666
C1 N1 U1 172.2(4) . .
C2 N2 U1 159.2(4) . .
C3 O1 C6 105.8(3) . .
C3 O1 U1 124.8(2) . .
C6 O1 U1 123.3(2) . .
C10 O2 C7 109.0(3) . .
C10 O2 U1 127.9(2) . .
C7 O2 U1 119.6(2) . .
O1 C3 C4 106.4(4) . .
C3 C4 C5 104.3(4) . .
C6 C5 C4 105.5(4) . .
O1 C6 C5 104.6(4) . .
O2 C7 C8 106.0(4) . .
C7 C8 C9 103.7(4) . .
C10 C9 C8 101.5(4) . .
O2 C10 C9 105.0(3) . .

loop_
_geom_bond_atom_site_label_1
_geom_bond_atom_site_label_2
_geom_bond_distance
_geom_bond_site_symmetry_2
U1 N1 1.830(4) .
U1 N2 1.841(5) .
U1 O2 2.466(3) .
U1 O2 2.466(3) 7_565
U1 O1 2.474(3) 7_565
U1 O1 2.474(3) .
U1 I3 3.0864(5) .
I1 I2 2.9104(3) .
I2 I1 2.9104(3) 5_666
N1 C1 1.448(7) .
N2 C2 1.467(7) .
O1 C3 1.446(5) .
O1 C6 1.462(5) .
O2 C10 1.446(5) .
O2 C7 1.463(5) .
C3 C4 1.527(6) .
C4 C5 1.527(6) .
C5 C6 1.488(6) .
C7 C8 1.485(6) .
C8 C9 1.524(6) .
C9 C10 1.503(6) .
